data_4116326
loop_
_publ_author_name
'R. J. Francis'
'P. S. Halasyamani'
'J. S. Bee'
'D. O'Hare'

_publ_contact_author
;
Prof. Dermot O'Hare
Inorganic Chemistry Laboratory
University of Oxford 
South Parks Road
Oxford 
UK OX1 3QR  
;
_publ_contact_author_email 'dermot.ohare@chem.ox.ac.uk '
_publ_contact_author_fax ' +44 1865 272690 '
_publ_contact_author_phone ' +44 1865 272658 '
_publ_section_title
;
 Variable Dimensionality in the Uranium Fluoride/2-Methyl-Piperazine
 System: Syntheses and Structures of UFO-5, -6, and -7; Zero-, One-, and
 Two-Dimensional Materials with Unprecedented Topologies
;
_journal_name_full 'Journal of the American Chemical Society'
_journal_page_first 1609
_journal_page_last 1610
_journal_paper_doi 10.1021/ja983629z
_journal_volume 121
_journal_year 1999
_chemical_compound_source 'synthesis as described'
_chemical_formula_moiety 'U2 F11 C5 N2 H17 O1'
_chemical_formula_structural 'U2 F11 C5 N2 H17 O1'
_chemical_formula_sum 'C5 H17 F11 N2 O U2'
_chemical_formula_weight 805.25
_chemical_name_systematic
;
 
 ?
;
_space_group_IT_number 15
_symmetry_cell_setting monoclinic
_symmetry_Int_Tables_number 15
_symmetry_space_group_name_Hall '-C 2yc'
_symmetry_space_group_name_H-M 'C 1 2/c 1'
_atom_sites_solution_hydrogens geom
_atom_sites_solution_primary direct
_atom_sites_solution_secondary difmap
_cell_angle_alpha 90
_cell_angle_beta 99.165(3)
_cell_angle_gamma 90
_cell_formula_units_Z 8
_cell_length_a 19.366(1)
_cell_length_b 8.599(1)
_cell_length_c 14.249(1)
_cell_measurement_reflns_used 25
_cell_measurement_temperature 150.0(5)
_cell_measurement_theta_max 0
_cell_measurement_theta_min 0
_cell_volume 2342.6(3)
_computing_molecular_graphics 'Ortep-3 for Windows (Farrugia, 1997)'
_computing_publication_material 'WinGX publication routines (Farrugia, 1997)'
_computing_structure_refinement 'SHELXL-93 (Sheldrick, 1993)'
_diffrn_ambient_temperature 150.0(5)
_diffrn_radiation_monochromator graphite
_diffrn_radiation_source 'fine-focus sealed tube'
_diffrn_radiation_type MoK\a
_diffrn_radiation_wavelength 0.71073
_diffrn_reflns_av_R_equivalents 0.0471
_diffrn_reflns_av_sigmaI/netI 0.0563
_diffrn_reflns_limit_h_max 24
_diffrn_reflns_limit_h_min -23
_diffrn_reflns_limit_k_max 10
_diffrn_reflns_limit_k_min -10
_diffrn_reflns_limit_l_max 17
_diffrn_reflns_limit_l_min -17
_diffrn_reflns_number 4506
_diffrn_reflns_theta_max 26.46
_diffrn_reflns_theta_min 2.6
_exptl_absorpt_coefficient_mu 27.748
_exptl_crystal_colour green
_exptl_crystal_density_diffrn 4.566
_exptl_crystal_density_method none
_exptl_crystal_description prism
_exptl_crystal_F_000 2556
_exptl_crystal_size_max 0.120
_exptl_crystal_size_mid 0.032
_exptl_crystal_size_min 0.032
_refine_diff_density_max 4.336
_refine_diff_density_min -2.89
_refine_diff_density_rms 0.564
_refine_ls_extinction_method none
_refine_ls_goodness_of_fit_all 1.072
_refine_ls_goodness_of_fit_obs 1.097
_refine_ls_matrix_type full
_refine_ls_number_parameters 164
_refine_ls_number_reflns 2388
_refine_ls_number_restraints 0
_refine_ls_restrained_S_all 1.072
_refine_ls_R_factor_all 0.0640
_refine_ls_R_factor_obs 0.0541
_refine_ls_shift/esd_max 0.003
_refine_ls_shift/esd_mean 0
_refine_ls_structure_factor_coef Fsqd
_refine_ls_weighting_details 'w=1/[\s^2^(Fo^2^)+(0.1004P)^2^+0.0000P] where P=(Fo^2^+2Fc^2^)/3'
_refine_ls_weighting_scheme calc
_refine_ls_wR_factor_all 0.1571
_refine_ls_wR_factor_obs 0.1471
_reflns_number_observed 2014
_reflns_number_total 2388
_reflns_observed_criterion >2sigma(I)
_cod_data_source_file ja983629z_3.cif
_cod_data_source_block ufmpip2d1
_cod_depositor_comments
;
The following automatic conversions were performed:

'_refine_ls_weighting_scheme' value 'calc
w=1/[\s^2^(Fo^2^)+(0.1004P)^2^+0.0000P] where P=(Fo^2^+2Fc^2^)/3' was
changed to 'calc'. New tag '_refine_ls_weighting_details' was
created. The value of the new tag was set to
'w=1/[\s^2^(Fo^2^)+(0.1004P)^2^+0.0000P] where P=(Fo^2^+2Fc^2^)/3'.

Automatic conversion script
Id: cif_fix_values 3143 2015-03-26 13:38:13Z robertas 
;
_cod_original_sg_symbol_H-M 'C 2/c'
_cod_original_formula_sum 'U2 F11 C5 N2 H17 O1'
_cod_database_code 4116326

loop_
_symmetry_equiv_pos_as_xyz
'x, y, z'
'-x, y, -z+1/2'
'x+1/2, y+1/2, z'
'-x+1/2, y+1/2, -z+1/2'
'-x, -y, -z'
'x, -y, z-1/2'
'-x+1/2, -y+1/2, -z'
'x+1/2, -y+1/2, z-1/2'

loop_
_atom_site_aniso_label
_atom_site_aniso_U_11
_atom_site_aniso_U_22
_atom_site_aniso_U_33
_atom_site_aniso_U_23
_atom_site_aniso_U_13
_atom_site_aniso_U_12
U1 0.0217(3) 0.0105(3) 0.0074(3) 0.0006(2) 0.0024(2) 0.0006(2)
U2 0.0227(3) 0.0105(3) 0.0076(3) 0.0003(1) 0.0032(2) -0.0004(2)
F1 0.029(4) 0.018(4) 0.005(3) 0.001(3) 0.002(3) 0.002(3)
F2 0.037(5) 0.016(4) 0.010(3) -0.003(3) -0.001(3) 0.007(3)
F3 0.026(4) 0.010(4) 0.019(4) -0.002(3) 0.001(3) 0.008(3)
F4 0.023(4) 0.011(3) 0.013(4) 0.007(3) 0.002(3) 0.001(3)
F5 0.052(6) 0.031(5) 0.035(5) -0.006(4) 0.008(4) -0.002(4)
F6 0.031(5) 0.031(5) 0.022(4) -0.013(4) -0.004(3) 0.011(4)
F7 0.030(4) 0.015(4) 0.011(3) 0.000(3) 0.005(3) -0.001(3)
F8 0.026(4) 0.017(4) 0.007(3) -0.004(3) 0.001(3) 0.002(3)
F9 0.023(4) 0.018(4) 0.012(4) -0.001(3) 0.006(3) -0.001(3)
F10 0.023(4) 0.023(4) 0.025(4) -0.007(4) 0.006(3) -0.003(3)
F11 0.043(6) 0.028(5) 0.052(6) -0.003(4) 0.011(5) 0.004(4)
N1 0.029(7) 0.008(5) 0.045(7) -0.010(5) 0.004(5) -0.006(5)
C1 0.04(1) 0.022(8) 0.041(9) -0.009(7) 0.001(8) -0.001(7)
C2 0.033(9) 0.033(8) 0.025(7) -0.016(7) -0.002(6) -0.004(7)
C3 0.07(2) 0.04(2) 0.02(1) 0.00(1) -0.00(1) -0.04(2)
O1 0.037(7) 0.061(9) 0.072(9) -0.010(8) 0.015(6) -0.017(7)

loop_
_atom_site_label
_atom_site_type_symbol
_atom_site_fract_x
_atom_site_fract_y
_atom_site_fract_z
_atom_site_U_iso_or_equiv
_atom_site_thermal_displace_type
_atom_site_occupancy
_atom_site_calc_flag
_atom_site_refinement_flags
U1 U 0.04003(3) 0.08556(5) 0.12784(3) 0.0132(2) Uani 1 d .
U2 U -0.03810(3) -0.41573(5) 0.11048(3) 0.0135(2) Uani 1 d .
F1 F -0.0572(4) 0.0614(9) 0.0127(5) 0.017(2) Uani 1 d .
F2 F 0.0715(4) 0.2498(9) 0.0140(5) 0.021(2) Uani 1 d .
F3 F -0.0160(4) 0.3220(8) 0.1398(5) 0.019(2) Uani 1 d .
F4 F 0.0614(4) 0.0569(8) 0.2934(5) 0.016(2) Uani 1 d .
F5 F 0.1277(6) 0.285(1) 0.2050(7) 0.039(2) Uani 1 d .
F6 F 0.1463(5) -0.007(1) 0.1448(6) 0.029(2) Uani 1 d .
F7 F 0.0181(4) -0.1774(9) 0.1487(5) 0.018(2) Uani 1 d .
F8 F 0.0609(4) -0.4479(9) 0.2327(5) 0.017(2) Uani 1 d .
F9 F 0.0574(4) -0.4391(9) 0.0368(5) 0.017(2) Uani 1 d .
F10 F -0.1448(4) -0.5035(9) 0.0873(5) 0.024(2) Uani 1 d .
F11 F -0.1230(5) -0.213(1) 0.1586(7) 0.041(2) Uani 1 d .
N1 N -0.1799(6) -0.761(1) -0.0190(9) 0.027(3) Uani 1 d .
H1A H -0.1444(6) -0.816(1) -0.0455(9) 0.034 Uiso 1 calc R
H1B H -0.1595(6) -0.666(1) 0.0081(9) 0.034 Uiso 1 calc R
C1 C 0.299(1) -0.354(1) 0.055(1) 0.038(4) Uani 1 d .
H1C H 0.338(1) -0.366(1) 0.106(1) 0.047 Uiso 1 calc R
H1D H 0.285(1) -0.455(1) 0.031(1) 0.047 Uiso 1 calc R
C2 C 0.2371(8) -0.277(1) 0.095(1) 0.031(3) Uani 1 d .
H2 H 0.2535(8) -0.183(1) 0.128(1) 0.039 Uiso 1 calc R
C3 C 0.211(2) -0.373(4) 0.159(2) 0.04(1) Uani 0.5 d P
H3A H 0.246(5) -0.38(2) 0.214(8) 0.058 Uiso 0.5 calc PR
H3B H 0.19(1) -0.47(1) 0.129(6) 0.058 Uiso 0.5 calc PR
H3C H 0.170(7) -0.32(1) 0.17(1) 0.058 Uiso 0.5 calc PR
O1 O -0.2640(7) -0.260(1) 0.094(1) 0.056(4) Uani 1 d .

loop_
_atom_type_symbol
_atom_type_description
_atom_type_scat_dispersion_real
_atom_type_scat_dispersion_imag
_atom_type_scat_source
C C 0.0033 0.0016 'International Tables Vol C Tables 4.2.6.8 and 6.1.1.4'
H H 0 0 'International Tables Vol C Tables 4.2.6.8 and 6.1.1.4'
N N 0.0061 0.0033 'International Tables Vol C Tables 4.2.6.8 and 6.1.1.4'
F F 0.0171 0.0103 'International Tables Vol C Tables 4.2.6.8 and 6.1.1.4'
U U -9.6767 9.6646 'International Tables Vol C Tables 4.2.6.8 and 6.1.1.4'
O O 0.0106 0.006 'International Tables Vol C Tables 4.2.6.8 and 6.1.1.4'

loop_
_geom_angle_atom_site_label_1
_geom_angle_atom_site_label_2
_geom_angle_atom_site_label_3
_geom_angle
_geom_angle_site_symmetry_1
_geom_angle_site_symmetry_3
F6 U1 F1 134.1(3) . .
F6 U1 F2 87.2(3) . .
F1 U1 F2 80.3(3) . .
F6 U1 F3 138.9(3) . .
F1 U1 F3 78.0(3) . .
F2 U1 F3 72.2(3) . .
F6 U1 F7 79.5(3) . .
F1 U1 F7 81.8(3) . .
F2 U1 F7 139.3(3) . .
F3 U1 F7 138.1(3) . .
F6 U1 F4 80.6(3) . .
F1 U1 F4 134.6(3) . .
F2 U1 F4 138.5(3) . .
F3 U1 F4 91.6(3) . .
F7 U1 F4 77.1(2) . .
F6 U1 F4 136.9(3) . 2
F1 U1 F4 71.9(3) . 2
F2 U1 F4 135.4(3) . 2
F3 U1 F4 68.5(3) . 2
F7 U1 F4 70.4(3) . 2
F4 U1 F4 63.2(3) . 2
F6 U1 F1 69.6(3) . 5
F1 U1 F1 64.6(3) . 5
F2 U1 F1 69.7(3) . 5
F3 U1 F1 129.9(2) . 5
F7 U1 F1 69.7(2) . 5
F4 U1 F1 138.4(2) . 5
F4 U1 F1 123.7(2) 2 5
F6 U1 F5 69.2(3) . .
F1 U1 F5 141.7(3) . .
F2 U1 F5 69.9(3) . .
F3 U1 F5 70.4(3) . .
F7 U1 F5 136.4(3) . .
F4 U1 F5 68.7(3) . .
F4 U1 F5 113.8(3) 2 .
F1 U1 F5 122.5(3) 5 .
F6 U1 U1 100.8(2) . 5
F1 U1 U1 33.3(2) . 5
F2 U1 U1 72.1(2) . 5
F3 U1 U1 105.7(2) . 5
F7 U1 U1 73.0(2) . 5
F4 U1 U1 149.1(2) . 5
F4 U1 U1 99.1(2) 2 5
F1 U1 U1 31.3(2) 5 5
F5 U1 U1 141.0(2) . 5
F6 U1 U1 112.9(2) . 2
F1 U1 U1 103.4(2) . 2
F2 U1 U1 142.1(2) . 2
F3 U1 U1 71.8(2) . 2
F7 U1 U1 77.7(2) . 2
F4 U1 U1 32.9(2) . 2
F4 U1 U1 31.7(2) 2 2
F1 U1 U1 146.3(2) 5 2
F5 U1 U1 87.1(2) . 2
U1 U1 U1 129.74(2) 5 2
F10 U2 F9 136.2(3) . .
F10 U2 F2 87.4(3) . 5
F9 U2 F2 81.2(3) . 5
F10 U2 F3 80.4(3) . 1_545
F9 U2 F3 81.8(3) . 1_545
F2 U2 F3 140.1(3) 5 1_545
F10 U2 F7 137.2(3) . .
F9 U2 F7 78.6(3) . .
F2 U2 F7 72.4(3) 5 .
F3 U2 F7 137.9(3) 1_545 .
F10 U2 F8 77.7(3) . 2
F9 U2 F8 135.5(3) . 2
F2 U2 F8 137.2(3) 5 2
F3 U2 F8 76.9(3) 1_545 2
F7 U2 F8 91.9(3) . 2
F10 U2 F8 134.6(3) . .
F9 U2 F8 73.1(3) . .
F2 U2 F8 137.0(3) 5 .
F3 U2 F8 69.7(3) 1_545 .
F7 U2 F8 69.1(3) . .
F8 U2 F8 63.0(3) 2 .
F10 U2 F9 71.2(3) . 5_545
F9 U2 F9 65.1(3) . 5_545
F2 U2 F9 70.4(3) 5 5_545
F3 U2 F9 69.7(2) 1_545 5_545
F7 U2 F9 130.9(3) . 5_545
F8 U2 F9 137.2(3) 2 5_545
F8 U2 F9 124.6(3) . 5_545
F10 U2 F11 69.0(3) . .
F9 U2 F11 141.9(3) . .
F2 U2 F11 70.7(3) 5 .
F3 U2 F11 136.1(3) 1_545 .
F7 U2 F11 68.8(3) . .
F8 U2 F11 66.6(3) 2 .
F8 U2 F11 111.0(3) . .
F9 U2 F11 124.4(3) 5_545 .
F10 U2 U2 102.6(2) . 5_545
F9 U2 U2 33.7(2) . 5_545
F2 U2 U2 73.0(2) 5 5_545
F3 U2 U2 72.9(2) 1_545 5_545
F7 U2 U2 106.6(2) . 5_545
F8 U2 U2 149.2(2) 2 5_545
F8 U2 U2 100.4(2) . 5_545
F9 U2 U2 31.4(2) 5_545 5_545
F11 U2 U2 142.9(2) . 5_545
F10 U2 U2 109.9(2) . 2
F9 U2 U2 105.0(2) . 2
F2 U2 U2 141.4(2) 5 2
F3 U2 U2 78.1(2) 1_545 2
F7 U2 U2 71.7(2) . 2
F8 U2 U2 32.6(2) 2 2
F8 U2 U2 32.1(2) . 2
F9 U2 U2 147.2(2) 5_545 2
F11 U2 U2 83.4(2) . 2
U2 U2 U2 131.52(2) 5_545 2
U1 F1 U1 115.4(3) . 5
U2 F2 U1 148.7(4) 5 .
U2 F3 U1 155.8(4) 1_565 .
U1 F4 U1 115.4(3) . 2
U1 F7 U2 155.1(4) . .
U2 F8 U2 115.3(3) 2 .
U2 F9 U2 114.9(3) . 5_545
C1 N1 C2 114(1) 3_445 5_545
N1 C1 C2 111(1) 3 .
C3 C2 N1 108(2) . 5_545
C3 C2 C1 111(2) . .
N1 C2 C1 110(1) 5_545 .

loop_
_geom_bond_atom_site_label_1
_geom_bond_atom_site_label_2
_geom_bond_distance
_geom_bond_site_symmetry_2
U1 F6 2.184(8) .
U1 F1 2.302(8) .
U1 F2 2.305(8) .
U1 F3 2.323(7) .
U1 F7 2.329(7) .
U1 F4 2.342(7) .
U1 F4 2.426(8) 2
U1 F1 2.436(7) 5
U1 F5 2.53(1) .
U1 U1 4.0053(9) 5
U1 U1 4.0303(9) 2
U2 F10 2.175(8) .
U2 F9 2.276(8) .
U2 F2 2.288(7) 5
U2 F3 2.321(7) 1_545
U2 F7 2.344(7) .
U2 F8 2.362(7) 2
U2 F8 2.392(7) .
U2 F9 2.419(7) 5_545
U2 F11 2.56(1) .
U2 U2 3.9588(9) 5_545
U2 U2 4.0146(9) 2
F1 U1 2.436(7) 5
F2 U2 2.288(7) 5
F3 U2 2.321(7) 1_565
F4 U1 2.426(8) 2
F8 U2 2.362(7) 2
F9 U2 2.419(7) 5_545
N1 C1 1.44(2) 3_445
N1 C2 1.47(2) 5_545
C1 N1 1.44(2) 3
C1 C2 1.56(2) .
C2 C3 1.37(3) .
C2 N1 1.47(2) 5_545
